data_4027233
loop_
_publ_author_name
'Punit P. Seth'
'Jinghua Yu'
'Ali Jazayeri'
'Pradeep S. Pallan'
'Charles R Allerson'
'Michael E. \/Ostergaard'
'Fengwu Liu'
'Piet Herdewijn'
'Martin Egli'
'Eric E. Swayze'

_publ_section_title
;
 Synthesis and Antisense Properties of Fluoro Cyclohexenyl Nucleic Acid
 (F-CeNA), a Nuclease Stable Mimic of 2'-Fluoro RNA
;
_journal_name_full 'Journal of Organic Chemistry'
_journal_page_first 5074
_journal_page_last 5085
_journal_paper_doi 10.1021/jo300594b
_journal_volume 77
_journal_year 2012
_chemical_formula_sum 'C12 H15 F N2 O4'
_chemical_formula_weight 270.26
_chemical_name_systematic
; 
 ? 
;
_space_group_IT_number 5
_symmetry_cell_setting monoclinic
_symmetry_space_group_name_Hall 'C 2y'
_symmetry_space_group_name_H-M 'C 1 2 1'
_atom_sites_solution_hydrogens geom
_atom_sites_solution_primary direct
_atom_sites_solution_secondary difmap
_audit_creation_method SHELXL-97
_cell_angle_alpha 90.00
_cell_angle_beta 95.392(2)
_cell_angle_gamma 90.00
_cell_formula_units_Z 4
_cell_length_a 20.0342(7)
_cell_length_b 8.4347(3)
_cell_length_c 6.9512(2)
_cell_measurement_reflns_used 3506
_cell_measurement_temperature 120(2)
_cell_measurement_theta_max 66.23
_cell_measurement_theta_min 4.43
_cell_volume 1169.43(7)
_computing_cell_refinement 'Bruker SAINT'
_computing_data_collection 'Bruker APEX2'
_computing_data_reduction 'Bruker SAINT'
_computing_molecular_graphics 'Bruker SHELXTL'
_computing_publication_material 'Bruker SHELXTL'
_computing_structure_refinement 'SHELXL-97 (Sheldrick, 1997)'
_computing_structure_solution 'SHELXS-97 (Sheldrick, 1990)'
_diffrn_ambient_temperature 120(2)
_diffrn_measured_fraction_theta_full 0.999
_diffrn_measured_fraction_theta_max 0.980
_diffrn_measurement_device_type 'Bruker APEX-II CCD'
_diffrn_measurement_method '\f and \w scans'
_diffrn_radiation_monochromator graphite
_diffrn_radiation_source 'fine-focus sealed tube'
_diffrn_radiation_type CuK\a
_diffrn_radiation_wavelength 1.54178
_diffrn_reflns_av_R_equivalents 0.0237
_diffrn_reflns_av_sigmaI/netI 0.0247
_diffrn_reflns_limit_h_max 23
_diffrn_reflns_limit_h_min -23
_diffrn_reflns_limit_k_max 9
_diffrn_reflns_limit_k_min -10
_diffrn_reflns_limit_l_max 8
_diffrn_reflns_limit_l_min -8
_diffrn_reflns_number 3915
_diffrn_reflns_theta_full 55.00
_diffrn_reflns_theta_max 66.62
_diffrn_reflns_theta_min 4.43
_exptl_absorpt_coefficient_mu 1.077
_exptl_absorpt_correction_T_max 0.913
_exptl_absorpt_correction_T_min 0.828
_exptl_absorpt_correction_type multi-scan
_exptl_absorpt_process_details sadabs
_exptl_crystal_colour colorless
_exptl_crystal_density_diffrn 1.535
_exptl_crystal_description plate
_exptl_crystal_F_000 568
_exptl_crystal_size_max 0.32
_exptl_crystal_size_mid 0.26
_exptl_crystal_size_min 0.10
_refine_diff_density_max 0.168
_refine_diff_density_min -0.220
_refine_diff_density_rms 0.055
_refine_ls_abs_structure_details 'Flack H D (1983), Acta Cryst. A39, 876-881'
_refine_ls_abs_structure_Flack 0.23(13)
_refine_ls_extinction_method none
_refine_ls_goodness_of_fit_ref 1.054
_refine_ls_hydrogen_treatment constr
_refine_ls_matrix_type full
_refine_ls_number_parameters 175
_refine_ls_number_reflns 1802
_refine_ls_number_restraints 1
_refine_ls_restrained_S_all 1.054
_refine_ls_R_factor_all 0.0254
_refine_ls_R_factor_gt 0.0249
_refine_ls_shift/su_max 0.001
_refine_ls_shift/su_mean 0.000
_refine_ls_structure_factor_coef Fsqd
_refine_ls_weighting_details 'calc w=1/[\s^2^(Fo^2^)+(0.0385P)^2^+0.4220P] where P=(Fo^2^+2Fc^2^)/3'
_refine_ls_weighting_scheme calc
_refine_ls_wR_factor_gt 0.0645
_refine_ls_wR_factor_ref 0.0649
_reflns_number_gt 1771
_reflns_number_total 1802
_reflns_threshold_expression >2sigma(I)
_cod_data_source_file jo300594b_si_003.cif
_cod_data_source_block isis11
_cod_database_code 4027233

loop_
_symmetry_equiv_pos_as_xyz
'x, y, z'
'-x, y, -z'
'x+1/2, y+1/2, z'
'-x+1/2, y+1/2, -z'

loop_
_atom_site_label
_atom_site_type_symbol
_atom_site_fract_x
_atom_site_fract_y
_atom_site_fract_z
_atom_site_U_iso_or_equiv
_atom_site_adp_type
_atom_site_occupancy
_atom_site_symmetry_multiplicity
_atom_site_calc_flag
_atom_site_refinement_flags
F1 F 0.73345(4) 0.10715(12) 0.55358(13) 0.0207(2) Uani 1 1 d .
O1 O 0.44704(5) -0.09215(15) 0.29076(18) 0.0225(3) Uani 1 1 d .
O2 O 0.93903(5) -0.15244(14) 0.34955(17) 0.0191(3) Uani 1 1 d .
H2 H 0.9302 -0.1563 0.4652 0.029 Uiso 1 1 calc R
O3 O 0.60457(5) 0.29222(13) 0.29171(17) 0.0179(3) Uani 1 1 d .
O4 O 0.82235(5) 0.25713(14) 0.33826(17) 0.0201(3) Uani 1 1 d .
H4 H 0.8613 0.2916 0.3297 0.030 Uiso 1 1 calc R
N1 N 0.52674(6) 0.09631(17) 0.27780(19) 0.0159(3) Uani 1 1 d .
H1 H 0.4955 0.1683 0.2884 0.019 Uiso 1 1 calc R
N2 N 0.63706(6) 0.03803(17) 0.23094(18) 0.0145(3) Uani 1 1 d .
C1 C 0.50602(8) -0.0599(2) 0.2720(2) 0.0166(3) Uani 1 1 d .
C2 C 0.59062(8) 0.15117(19) 0.2688(2) 0.0146(3) Uani 1 1 d .
C3 C 0.70658(7) 0.08917(19) 0.2145(2) 0.0144(3) Uani 1 1 d .
H3 H 0.7069 0.2077 0.2116 0.017 Uiso 1 1 calc R
C4 C 0.73158(8) 0.0314(2) 0.0291(2) 0.0157(3) Uani 1 1 d .
H4A H 0.7004 0.0172 -0.0812 0.019 Uiso 1 1 calc R
C5 C 0.79571(8) -0.00026(18) 0.0153(2) 0.0169(4) Uani 1 1 d .
H5 H 0.8086 -0.0308 -0.1074 0.020 Uiso 1 1 calc R
C6 C 0.84969(8) 0.0090(2) 0.1816(2) 0.0160(3) Uani 1 1 d .
H6 H 0.8868 0.0758 0.1389 0.019 Uiso 1 1 calc R
C7 C 0.87815(8) -0.1575(2) 0.2250(2) 0.0177(3) Uani 1 1 d .
H7A H 0.8446 -0.2215 0.2866 0.021 Uiso 1 1 calc R
H7B H 0.8866 -0.2099 0.1023 0.021 Uiso 1 1 calc R
C8 C 0.61977(8) -0.12053(18) 0.2195(2) 0.0148(3) Uani 1 1 d .
H8 H 0.6535 -0.1952 0.1951 0.018 Uiso 1 1 calc R
C9 C 0.55786(8) -0.17483(19) 0.2410(2) 0.0150(3) Uani 1 1 d .
C10 C 0.54081(8) -0.3472(2) 0.2431(2) 0.0196(4) Uani 1 1 d .
H10A H 0.5337 -0.3796 0.3750 0.029 Uiso 1 1 calc R
H10B H 0.5777 -0.4089 0.1977 0.029 Uiso 1 1 calc R
H10C H 0.4998 -0.3662 0.1578 0.029 Uiso 1 1 calc R
C11 C 0.82440(7) 0.0892(2) 0.3589(2) 0.0156(3) Uani 1 1 d .
H11 H 0.8546 0.0608 0.4765 0.019 Uiso 1 1 calc R
C12 C 0.75385(8) 0.0367(2) 0.3857(2) 0.0147(3) Uani 1 1 d .
H12 H 0.7524 -0.0814 0.3980 0.018 Uiso 1 1 calc R

loop_
_atom_site_aniso_label
_atom_site_aniso_U_11
_atom_site_aniso_U_22
_atom_site_aniso_U_33
_atom_site_aniso_U_23
_atom_site_aniso_U_13
_atom_site_aniso_U_12
F1 0.0217(5) 0.0239(5) 0.0173(5) -0.0031(4) 0.0066(4) 0.0030(4)
O1 0.0116(6) 0.0251(7) 0.0312(6) -0.0008(5) 0.0047(4) -0.0036(5)
O2 0.0140(6) 0.0218(6) 0.0215(6) 0.0029(5) 0.0011(4) 0.0039(5)
O3 0.0167(6) 0.0129(6) 0.0248(6) -0.0001(5) 0.0054(4) 0.0007(5)
O4 0.0139(6) 0.0135(6) 0.0329(7) -0.0032(5) 0.0016(5) -0.0018(5)
N1 0.0095(6) 0.0174(7) 0.0211(6) 0.0001(6) 0.0029(5) 0.0020(5)
N2 0.0104(6) 0.0144(6) 0.0190(6) -0.0007(6) 0.0030(5) -0.0005(5)
C1 0.0145(8) 0.0180(9) 0.0171(7) 0.0009(6) 0.0007(6) -0.0009(7)
C2 0.0148(8) 0.0147(8) 0.0145(7) 0.0021(6) 0.0028(6) 0.0032(6)
C3 0.0094(7) 0.0121(7) 0.0224(8) -0.0008(6) 0.0043(6) -0.0002(6)
C4 0.0146(8) 0.0152(8) 0.0171(7) 0.0003(6) 0.0004(6) -0.0018(7)
C5 0.0179(8) 0.0170(9) 0.0161(7) -0.0009(6) 0.0034(6) 0.0006(6)
C6 0.0125(8) 0.0166(8) 0.0195(7) 0.0010(6) 0.0043(6) -0.0001(6)
C7 0.0146(8) 0.0166(8) 0.0218(8) -0.0016(7) 0.0013(6) 0.0021(6)
C8 0.0144(8) 0.0124(8) 0.0178(7) -0.0008(6) 0.0020(6) 0.0012(6)
C9 0.0134(8) 0.0165(9) 0.0149(7) -0.0001(6) -0.0002(6) -0.0010(6)
C10 0.0178(8) 0.0161(8) 0.0251(8) -0.0004(7) 0.0027(7) -0.0022(7)
C11 0.0129(8) 0.0137(8) 0.0199(8) -0.0011(6) 0.0003(6) 0.0016(6)
C12 0.0151(8) 0.0143(7) 0.0155(7) -0.0025(6) 0.0050(6) 0.0009(7)

loop_
_atom_type_symbol
_atom_type_description
_atom_type_scat_dispersion_real
_atom_type_scat_dispersion_imag
_atom_type_scat_source
C C 0.0181 0.0091 'International Tables Vol C Tables 4.2.6.8 and 6.1.1.4'
H H 0.0000 0.0000 'International Tables Vol C Tables 4.2.6.8 and 6.1.1.4'
N N 0.0311 0.0180 'International Tables Vol C Tables 4.2.6.8 and 6.1.1.4'
O O 0.0492 0.0322 'International Tables Vol C Tables 4.2.6.8 and 6.1.1.4'
F F 0.0727 0.0534 'International Tables Vol C Tables 4.2.6.8 and 6.1.1.4'

loop_
_geom_angle_atom_site_label_1
_geom_angle_atom_site_label_2
_geom_angle_atom_site_label_3
_geom_angle
C2 N1 C1 126.98(14)
C2 N2 C8 120.80(13)
C2 N2 C3 118.25(13)
C8 N2 C3 120.85(13)
O1 C1 N1 119.77(15)
O1 C1 C9 125.13(15)
N1 C1 C9 115.10(13)
O3 C2 N1 121.59(14)
O3 C2 N2 123.15(15)
N1 C2 N2 115.26(14)
N2 C3 C4 111.37(13)
N2 C3 C12 112.28(13)
C4 C3 C12 110.09(12)
C5 C4 C3 122.00(14)
C4 C5 C6 124.36(14)
C5 C6 C11 111.79(13)
C5 C6 C7 109.25(13)
C11 C6 C7 112.98(13)
O2 C7 C6 111.86(13)
C9 C8 N2 123.54(14)
C8 C9 C1 118.02(14)
C8 C9 C10 123.17(14)
C1 C9 C10 118.76(14)
O4 C11 C12 106.63(12)
O4 C11 C6 111.52(13)
C12 C11 C6 110.71(13)
F1 C12 C11 109.10(12)
F1 C12 C3 108.64(12)
C11 C12 C3 109.90(12)

loop_
_geom_bond_atom_site_label_1
_geom_bond_atom_site_label_2
_geom_bond_distance
F1 C12 1.4044(18)
O1 C1 1.231(2)
O2 C7 1.4284(19)
O3 C2 1.229(2)
O4 C11 1.424(2)
N1 C2 1.368(2)
N1 C1 1.381(2)
N2 C2 1.375(2)
N2 C8 1.382(2)
N2 C3 1.4727(19)
C1 C9 1.452(2)
C3 C4 1.507(2)
C3 C12 1.516(2)
C4 C5 1.324(2)
C5 C6 1.509(2)
C6 C11 1.533(2)
C6 C7 1.535(2)
C8 C9 1.344(2)
C9 C10 1.494(2)
C11 C12 1.510(2)

loop_
_geom_hbond_atom_site_label_D
_geom_hbond_atom_site_label_H
_geom_hbond_atom_site_label_A
_geom_hbond_distance_DH
_geom_hbond_distance_HA
_geom_hbond_distance_DA
_geom_hbond_angle_DHA
_geom_hbond_site_symmetry_A
O2 H2 O3 0.84 1.94 2.7584(16) 165.8 4_646
O4 H4 O1 0.84 2.02 2.8496(16) 170.3 3
N1 H1 O2 0.88 1.96 2.8270(18) 168.7 3_455
